data_4510303
loop_
_publ_author_name
'Han, Shujuan'
'Wang, Ying'
'Pan, Shilie'
'Dong, Xiaoyu'
'Wu, Hongping'
'Han, Jian'
'Yang, Yun'
'Yu, Hongwei'
'Bai, Chunyan'

_publ_section_title
;
 Noncentrosymmetric versus Centrosymmetric: Influence of the
 Na+Substitution on Structural Transition and Second-Harmonic Generation
 Property
;
_journal_issue 4
_journal_name_full 'Crystal Growth &amp; Design'
_journal_page_first 1794
_journal_paper_doi 10.1021/cg4019103
_journal_volume 14
_journal_year 2014
_chemical_formula_sum 'B6 Br K2.33 Na0.67 O10'
_chemical_formula_weight 411.33
_chemical_name_common K2.33Na0.67B6O10Br
_chemical_name_systematic
; 
 ? 
;
_space_group_IT_number 160
_symmetry_cell_setting trigonal
_symmetry_space_group_name_Hall 'R 3 -2"'
_symmetry_space_group_name_H-M 'R 3 m :H'
_atom_sites_solution_primary direct
_atom_sites_solution_secondary difmap
_audit_creation_method SHELXL-97
_cell_angle_alpha 90.00
_cell_angle_beta 90.00
_cell_angle_gamma 120.00
_cell_formula_units_Z 3
_cell_length_a 10.050(2)
_cell_length_b 10.050(2)
_cell_length_c 8.816(4)
_cell_measurement_reflns_used 1238
_cell_measurement_temperature 296(2)
_cell_measurement_theta_max 29.18
_cell_measurement_theta_min 3.29
_cell_volume 771.1(4)
_computing_cell_refinement 'Bruker SMART'
_computing_data_collection 'Bruker SMART'
_computing_data_reduction 'Bruker SAINT'
_computing_molecular_graphics 'Bruker SHELXTL'
_computing_publication_material 'Bruker SHELXTL'
_computing_structure_refinement 'SHELXL-97 (Sheldrick, 1997)'
_computing_structure_solution 'SHELXS-97 (Sheldrick, 1990)'
_diffrn_ambient_temperature 296(2)
_diffrn_measured_fraction_theta_full 0.964
_diffrn_measured_fraction_theta_max 0.964
_diffrn_measurement_device_type 'CCD area detector'
_diffrn_measurement_method 'phi and omega scans'
_diffrn_radiation_monochromator graphite
_diffrn_radiation_source 'fine-focus sealed tube'
_diffrn_radiation_type MoK\a
_diffrn_radiation_wavelength 0.71073
_diffrn_reflns_av_R_equivalents 0.0274
_diffrn_reflns_av_sigmaI/netI 0.0468
_diffrn_reflns_limit_h_max 13
_diffrn_reflns_limit_h_min -13
_diffrn_reflns_limit_k_max 13
_diffrn_reflns_limit_k_min -7
_diffrn_reflns_limit_l_max 11
_diffrn_reflns_limit_l_min -11
_diffrn_reflns_number 1626
_diffrn_reflns_theta_full 29.42
_diffrn_reflns_theta_max 29.42
_diffrn_reflns_theta_min 4.06
_exptl_absorpt_coefficient_mu 5.015
_exptl_absorpt_correction_T_max 0.7459
_exptl_absorpt_correction_T_min 0.4241
_exptl_absorpt_correction_type numerical
_exptl_absorpt_process_details face-indexed
_exptl_crystal_colour colorless
_exptl_crystal_density_diffrn 2.657
_exptl_crystal_density_method 'not measured'
_exptl_crystal_description block
_exptl_crystal_F_000 590
_exptl_crystal_size_max 0.336
_exptl_crystal_size_mid 0.191
_exptl_crystal_size_min 0.129
_refine_diff_density_max 0.418
_refine_diff_density_min -0.347
_refine_diff_density_rms 0.068
_refine_ls_abs_structure_details 'Flack H D (1983), Acta Cryst. A39, 876-881'
_refine_ls_abs_structure_Flack 0.026(11)
_refine_ls_extinction_coef 0.0318(14)
_refine_ls_extinction_expression Fc^*^=kFc[1+0.001xFc^2^\l^3^/sin(2\q)]^-1/4^
_refine_ls_extinction_method SHELXL
_refine_ls_goodness_of_fit_ref 0.992
_refine_ls_matrix_type full
_refine_ls_number_parameters 42
_refine_ls_number_reflns 504
_refine_ls_number_restraints 1
_refine_ls_restrained_S_all 0.991
_refine_ls_R_factor_all 0.0206
_refine_ls_R_factor_gt 0.0197
_refine_ls_shift/su_max 0.000
_refine_ls_shift/su_mean 0.000
_refine_ls_structure_factor_coef Fsqd
_refine_ls_weighting_details 'calc w=1/[\s^2^(Fo^2^)+(0.0000P)^2^+0.0000P] where P=(Fo^2^+2Fc^2^)/3'
_refine_ls_weighting_scheme calc
_refine_ls_wR_factor_gt 0.0474
_refine_ls_wR_factor_ref 0.0476
_reflns_number_gt 485
_reflns_number_total 504
_reflns_threshold_expression >2sigma(I)
_cod_data_source_file cg4019103_si_007.cif
_cod_data_source_block 1
_cod_original_sg_symbol_H-M R3m
_cod_database_code 4510303

loop_
_symmetry_equiv_pos_as_xyz
'x, y, z'
'-y, x-y, z'
'-x+y, -x, z'
'-y, -x, z'
'-x+y, y, z'
'x, x-y, z'
'x+2/3, y+1/3, z+1/3'
'-y+2/3, x-y+1/3, z+1/3'
'-x+y+2/3, -x+1/3, z+1/3'
'-y+2/3, -x+1/3, z+1/3'
'-x+y+2/3, y+1/3, z+1/3'
'x+2/3, x-y+1/3, z+1/3'
'x+1/3, y+2/3, z+2/3'
'-y+1/3, x-y+2/3, z+2/3'
'-x+y+1/3, -x+2/3, z+2/3'
'-y+1/3, -x+2/3, z+2/3'
'-x+y+1/3, y+2/3, z+2/3'
'x+1/3, x-y+2/3, z+2/3'

loop_
_atom_site_label
_atom_site_type_symbol
_atom_site_fract_x
_atom_site_fract_y
_atom_site_fract_z
_atom_site_U_iso_or_equiv
_atom_site_adp_type
_atom_site_occupancy
_atom_site_symmetry_multiplicity
_atom_site_calc_flag
_atom_site_refinement_flags
K1 K 0.84696(5) 0.15304(5) 0.79663(10) 0.0174(3) Uani 0.774(9) 2 d SP
Na1 Na 0.84696(5) 0.15304(5) 0.79663(10) 0.0174(3) Uani 0.226(9) 2 d SP
B1 B 0.84989(19) 0.15011(19) 1.2416(5) 0.0105(9) Uani 1 2 d S
B2 B 0.8254(4) -0.0873(2) 1.1273(4) 0.0070(7) Uani 1 2 d S
O1 O 0.76551(17) -0.00014(19) 1.20555(19) 0.0142(4) Uani 1 1 d .
O2 O 1.0000 0.0000 1.1355(5) 0.0065(8) Uani 1 6 d S
O3 O 0.7793(3) -0.11035(13) 0.9696(3) 0.0138(5) Uani 1 2 d S
Br1 Br 1.0000 0.0000 0.57847(6) 0.0286(2) Uani 1 6 d S

loop_
_atom_site_aniso_label
_atom_site_aniso_U_11
_atom_site_aniso_U_22
_atom_site_aniso_U_33
_atom_site_aniso_U_23
_atom_site_aniso_U_13
_atom_site_aniso_U_12
K1 0.0146(4) 0.0146(4) 0.0188(5) 0.00171(18) -0.00171(18) 0.0041(4)
Na1 0.0146(4) 0.0146(4) 0.0188(5) 0.00171(18) -0.00171(18) 0.0041(4)
B1 0.0132(14) 0.0132(14) 0.0088(16) -0.0005(8) 0.0005(8) 0.0092(15)
B2 0.0051(15) 0.0046(11) 0.0114(16) 0.0007(6) 0.0013(12) 0.0025(8)
O1 0.0095(8) 0.0115(9) 0.0224(8) -0.0031(7) 0.0031(6) 0.0059(7)
O2 0.0047(13) 0.0047(13) 0.0102(16) 0.000 0.000 0.0023(6)
O3 0.0076(11) 0.0178(9) 0.0126(11) -0.0010(4) -0.0021(8) 0.0038(5)
Br1 0.0280(3) 0.0280(3) 0.0297(4) 0.000 0.000 0.01402(15)

loop_
_atom_type_symbol
_atom_type_description
_atom_type_scat_dispersion_real
_atom_type_scat_dispersion_imag
_atom_type_scat_source
B B 0.0013 0.0007 'International Tables Vol C Tables 4.2.6.8 and 6.1.1.4'
O O 0.0106 0.0060 'International Tables Vol C Tables 4.2.6.8 and 6.1.1.4'
Na Na 0.0362 0.0249 'International Tables Vol C Tables 4.2.6.8 and 6.1.1.4'
K K 0.2009 0.2494 'International Tables Vol C Tables 4.2.6.8 and 6.1.1.4'
Br Br -0.2901 2.4595 'International Tables Vol C Tables 4.2.6.8 and 6.1.1.4'

loop_
_geom_angle_atom_site_label_1
_geom_angle_atom_site_label_2
_geom_angle_atom_site_label_3
_geom_angle
_geom_angle_site_symmetry_1
_geom_angle_site_symmetry_3
O1 K1 O1 150.30(8) 18_544 15_654
O1 K1 O1 124.85(7) 18_544 8_544
O1 K1 O1 75.78(3) 15_654 8_544
O1 K1 O1 75.78(3) 18_544 11_654
O1 K1 O1 124.85(7) 15_654 11_654
O1 K1 O1 50.01(7) 8_544 11_654
O1 K1 O3 49.70(6) 18_544 3_765
O1 K1 O3 119.38(7) 15_654 3_765
O1 K1 O3 157.87(6) 8_544 3_765
O1 K1 O3 115.40(6) 11_654 3_765
O1 K1 O3 119.38(7) 18_544 .
O1 K1 O3 49.70(6) 15_654 .
O1 K1 O3 115.40(6) 8_544 .
O1 K1 O3 157.87(6) 11_654 .
O3 K1 O3 72.08(9) 3_765 .
O1 K1 B1 25.59(6) 18_544 14_644
O1 K1 B1 144.00(8) 15_654 14_644
O1 K1 B1 140.03(8) 8_544 14_644
O1 K1 B1 91.04(8) 11_654 14_644
O3 K1 B1 26.22(8) 3_765 14_644
O3 K1 B1 98.29(7) . 14_644
O1 K1 B1 144.00(8) 18_544 15_654
O1 K1 B1 25.59(6) 15_654 15_654
O1 K1 B1 91.04(8) 8_544 15_654
O1 K1 B1 140.03(8) 11_654 15_654
O3 K1 B1 98.29(7) 3_765 15_654
O3 K1 B1 26.22(8) . 15_654
B1 K1 B1 124.51(12) 14_644 15_654
O1 K1 Br1 102.20(4) 18_544 .
O1 K1 Br1 102.20(4) 15_654 .
O1 K1 Br1 80.90(5) 8_544 .
O1 K1 Br1 80.90(5) 11_654 .
O3 K1 Br1 80.06(5) 3_765 .
O3 K1 Br1 80.06(5) . .
B1 K1 Br1 84.65(6) 14_644 .
B1 K1 Br1 84.65(6) 15_654 .
O1 K1 Br1 81.00(4) 18_544 7_455
O1 K1 Br1 81.00(4) 15_654 7_455
O1 K1 Br1 82.89(4) 8_544 7_455
O1 K1 Br1 82.89(4) 11_654 7_455
O3 K1 Br1 114.03(5) 3_765 7_455
O3 K1 Br1 114.03(5) . 7_455
B1 K1 Br1 103.23(5) 14_644 7_455
B1 K1 Br1 103.23(5) 15_654 7_455
Br1 K1 Br1 162.10(4) . 7_455
O1 K1 B2 99.81(4) 18_544 8_544
O1 K1 B2 99.81(4) 15_654 8_544
O1 K1 B2 25.16(4) 8_544 8_544
O1 K1 B2 25.16(4) 11_654 8_544
O3 K1 B2 139.66(5) 3_765 8_544
O3 K1 B2 139.66(5) . 8_544
B1 K1 B2 116.16(7) 14_644 8_544
B1 K1 B2 116.16(7) 15_654 8_544
Br1 K1 B2 82.82(7) . 8_544
Br1 K1 B2 79.28(7) 7_455 8_544
O1 K1 B1 135.49(7) 18_544 8_544
O1 K1 B1 57.70(7) 15_654 8_544
O1 K1 B1 21.00(7) 8_544 8_544
O1 K1 B1 67.16(7) 11_654 8_544
O3 K1 B1 174.28(6) 3_765 8_544
O3 K1 B1 103.64(8) . 8_544
B1 K1 B1 157.78(12) 14_644 8_544
B1 K1 B1 77.50(2) 15_654 8_544
Br1 K1 B1 95.58(6) . 8_544
Br1 K1 B1 71.00(6) 7_455 8_544
B2 K1 B1 42.30(6) 8_544 8_544
O1 B1 O1 121.9(3) . 4_665
O1 B1 O3 118.90(14) . 8_545
O1 B1 O3 118.90(14) 4_665 8_545
O1 B1 K1 62.13(13) . 8_545
O1 B1 K1 145.6(3) 4_665 8_545
O3 B1 K1 64.93(12) 8_545 8_545
O1 B1 Na1 62.13(13) . 8_545
O1 B1 Na1 145.6(3) 4_665 8_545
O3 B1 Na1 64.93(12) 8_545 8_545
K1 B1 Na1 0.0 8_545 8_545
O1 B1 K1 145.6(3) . 9_665
O1 B1 K1 62.13(13) 4_665 9_665
O3 B1 K1 64.93(12) 8_545 9_665
K1 B1 K1 95.32(10) 8_545 9_665
Na1 B1 K1 95.32(10) 8_545 9_665
O1 B1 Na1 145.6(3) . 9_665
O1 B1 Na1 62.13(13) 4_665 9_665
O3 B1 Na1 64.93(12) 8_545 9_665
K1 B1 Na1 95.32(10) 8_545 9_665
Na1 B1 Na1 95.32(10) 8_545 9_665
K1 B1 Na1 0.00(4) 9_665 9_665
O1 B1 K1 133.0(2) . 14_645
O1 B1 K1 47.72(15) 4_665 14_645
O3 B1 K1 93.15(15) 8_545 14_645
K1 B1 K1 157.78(12) 8_545 14_645
Na1 B1 K1 157.78(12) 8_545 14_645
K1 B1 K1 77.29(2) 9_665 14_645
Na1 B1 K1 77.29(2) 9_665 14_645
O1 B1 K1 47.72(15) . 15_655
O1 B1 K1 133.0(2) 4_665 15_655
O3 B1 K1 93.15(15) 8_545 15_655
K1 B1 K1 77.29(2) 8_545 15_655
Na1 B1 K1 77.29(2) 8_545 15_655
K1 B1 K1 157.78(12) 9_665 15_655
Na1 B1 K1 157.78(12) 9_665 15_655
K1 B1 K1 101.62(11) 14_645 15_655
O3 B2 O1 110.80(18) . .
O3 B2 O1 110.80(18) . 6_545
O1 B2 O1 107.4(3) . 6_545
O3 B2 O2 108.8(3) . .
O1 B2 O2 109.50(19) . .
O1 B2 O2 109.50(19) 6_545 .
O3 B2 K1 135.3(2) . 15_655
O1 B2 K1 54.15(13) . 15_655
O1 B2 K1 54.15(13) 6_545 15_655
O2 B2 K1 115.9(2) . 15_655
B1 O1 B2 124.5(2) . .
B1 O1 Na1 92.28(17) . 8_545
B2 O1 Na1 128.24(17) . 8_545
B1 O1 K1 92.28(17) . 8_545
B2 O1 K1 128.24(17) . 8_545
Na1 O1 K1 0.000(6) 8_545 8_545
B1 O1 Na1 111.3(2) . 15_655
B2 O1 Na1 100.69(15) . 15_655
Na1 O1 Na1 96.89(5) 8_545 15_655
K1 O1 Na1 96.89(5) 8_545 15_655
B1 O1 K1 111.3(2) . 15_655
B2 O1 K1 100.69(15) . 15_655
Na1 O1 K1 96.89(5) 8_545 15_655
K1 O1 K1 96.89(5) 8_545 15_655
Na1 O1 K1 0.00(6) 15_655 15_655
B2 O2 B2 119.77(4) 3_765 .
B2 O2 B2 119.77(4) 3_765 2_645
B2 O2 B2 119.77(4) . 2_645
B1 O3 B2 129.2(3) 15_654 .
B1 O3 Na1 88.84(13) 15_654 2_645
B2 O3 Na1 117.42(8) . 2_645
B1 O3 K1 88.84(13) 15_654 2_645
B2 O3 K1 117.42(8) . 2_645
Na1 O3 K1 0.00(2) 2_645 2_645
B1 O3 K1 88.85(13) 15_654 .
B2 O3 K1 117.42(8) . .
Na1 O3 K1 109.35(9) 2_645 .
K1 O3 K1 109.35(9) 2_645 .
Na1 Br1 K1 0.00(4) 3_765 3_765
Na1 Br1 K1 89.20(3) 3_765 .
K1 Br1 K1 89.20(3) 3_765 .
Na1 Br1 Na1 89.20(3) 3_765 2_645
K1 Br1 Na1 89.20(3) 3_765 2_645
K1 Br1 Na1 89.20(3) . 2_645
Na1 Br1 K1 89.20(3) 3_765 2_645
K1 Br1 K1 89.20(3) 3_765 2_645
K1 Br1 K1 89.20(3) . 2_645
Na1 Br1 K1 0.00(3) 2_645 2_645
Na1 Br1 Na1 162.10(4) 3_765 15_654
K1 Br1 Na1 162.10(4) 3_765 15_654
K1 Br1 Na1 78.140(15) . 15_654
Na1 Br1 Na1 78.139(15) 2_645 15_654
K1 Br1 Na1 78.139(15) 2_645 15_654
Na1 Br1 K1 162.10(4) 3_765 15_654
K1 Br1 K1 162.10(4) 3_765 15_654
K1 Br1 K1 78.140(15) . 15_654
Na1 Br1 K1 78.139(15) 2_645 15_654
K1 Br1 K1 78.139(15) 2_645 15_654
Na1 Br1 K1 0.000(18) 15_654 15_654
Na1 Br1 Na1 78.139(15) 3_765 14_644
K1 Br1 Na1 78.139(15) 3_765 14_644
K1 Br1 Na1 78.140(15) . 14_644
Na1 Br1 Na1 162.10(4) 2_645 14_644
K1 Br1 Na1 162.10(4) 2_645 14_644
Na1 Br1 Na1 110.972(19) 15_654 14_644
K1 Br1 Na1 110.972(19) 15_654 14_644
Na1 Br1 K1 78.139(15) 3_765 14_644
K1 Br1 K1 78.139(15) 3_765 14_644
K1 Br1 K1 78.140(15) . 14_644
Na1 Br1 K1 162.10(4) 2_645 14_644
K1 Br1 K1 162.10(4) 2_645 14_644
Na1 Br1 K1 110.972(19) 15_654 14_644
K1 Br1 K1 110.972(19) 15_654 14_644
Na1 Br1 K1 0.00(3) 14_644 14_644
Na1 Br1 Na1 78.140(15) 3_765 13_544
K1 Br1 Na1 78.140(15) 3_765 13_544
K1 Br1 Na1 162.10(4) . 13_544
Na1 Br1 Na1 78.140(15) 2_645 13_544
K1 Br1 Na1 78.140(15) 2_645 13_544
Na1 Br1 Na1 110.970(19) 15_654 13_544
K1 Br1 Na1 110.970(19) 15_654 13_544
Na1 Br1 Na1 110.970(19) 14_644 13_544
K1 Br1 Na1 110.970(19) 14_644 13_544
Na1 Br1 K1 78.140(15) 3_765 13_544
K1 Br1 K1 78.140(15) 3_765 13_544
K1 Br1 K1 162.10(4) . 13_544
Na1 Br1 K1 78.140(15) 2_645 13_544
K1 Br1 K1 78.140(15) 2_645 13_544
Na1 Br1 K1 110.970(19) 15_654 13_544
K1 Br1 K1 110.970(19) 15_654 13_544
Na1 Br1 K1 110.970(19) 14_644 13_544
K1 Br1 K1 110.970(19) 14_644 13_544
Na1 Br1 K1 0.00(3) 13_544 13_544

loop_
_geom_bond_atom_site_label_1
_geom_bond_atom_site_label_2
_geom_bond_distance
_geom_bond_site_symmetry_2
K1 O1 2.7613(17) 18_544
K1 O1 2.7613(17) 15_654
K1 O1 2.784(2) 8_544
K1 O1 2.784(2) 11_654
K1 O3 2.8276(16) 3_765
K1 O3 2.8276(16) .
K1 B1 3.121(3) 14_644
K1 B1 3.121(3) 15_654
K1 Br1 3.2857(12) .
K1 Br1 3.2986(12) 7_455
K1 B2 3.376(4) 8_544
K1 B1 3.507(3) 8_544
B1 O1 1.349(2) .
B1 O1 1.349(2) 4_665
B1 O3 1.379(4) 8_545
B1 K1 3.121(3) 8_545
B1 Na1 3.121(3) 8_545
B1 K1 3.121(3) 9_665
B1 Na1 3.121(3) 9_665
B1 K1 3.507(3) 14_645
B1 K1 3.507(3) 15_655
B2 O3 1.446(4) .
B2 O1 1.460(2) .
B2 O1 1.460(2) 6_545
B2 O2 1.522(3) .
B2 K1 3.376(4) 15_655
O1 Na1 2.7613(17) 8_545
O1 K1 2.7613(17) 8_545
O1 Na1 2.784(2) 15_655
O1 K1 2.784(2) 15_655
O2 B2 1.522(4) 3_765
O2 B2 1.522(3) 2_645
O3 B1 1.379(4) 15_654
O3 Na1 2.8276(16) 2_645
O3 K1 2.8276(16) 2_645
Br1 Na1 3.2857(12) 3_765
Br1 K1 3.2857(12) 3_765
Br1 Na1 3.2857(12) 2_645
Br1 K1 3.2857(12) 2_645
Br1 Na1 3.2986(12) 15_654
Br1 K1 3.2986(12) 15_654
Br1 Na1 3.2986(12) 14_644
Br1 K1 3.2986(12) 14_644
Br1 Na1 3.2986(12) 13_544
Br1 K1 3.2986(12) 13_544
